data_2223904
loop_
_publ_author_name
'Moreno-Fuquen, Rodolfo'
'Ellena, Javier'
'Theodoro, Jahyr E.'

_publ_section_title
;
 Imidazolium fumarate
;
_journal_coeditor_code LH2920
_journal_issue 11
_journal_name_full 'Acta Crystallographica Section E'
_journal_page_first o2717
_journal_paper_doi 10.1107/S1600536809040793
_journal_volume 65
_journal_year 2009
_chemical_formula_iupac 'C3 H5 N2 +, C4 H3 O4 -'
_chemical_formula_moiety 'C3 H5 N2 +, C4 H3 O4 -'
_chemical_formula_sum 'C7 H8 N2 O4'
_chemical_formula_weight 184.15
_chemical_name_systematic
;
Imidazolium fumarate
;
_space_group_IT_number 2
_symmetry_cell_setting triclinic
_symmetry_space_group_name_Hall '-P 1'
_symmetry_space_group_name_H-M 'P -1'
_atom_sites_solution_hydrogens geom
_atom_sites_solution_primary direct
_atom_sites_solution_secondary difmap
_audit_creation_method SHELXL-97
_cell_angle_alpha 69.695(3)
_cell_angle_beta 81.415(2)
_cell_angle_gamma 66.193(2)
_cell_formula_units_Z 2
_cell_length_a 7.4794(4)
_cell_length_b 7.7522(3)
_cell_length_c 8.4231(4)
_cell_measurement_reflns_used 4127
_cell_measurement_temperature 294
_cell_measurement_theta_max 27.485
_cell_measurement_theta_min 2.546
_cell_volume 419.04(4)
_computing_cell_refinement 'SCALEPACK (Otwinowski & Minor, 1997)'
_computing_data_collection 'COLLECT (Nonius, 2000)'
_computing_data_reduction 'DENZO and SCALEPACK (Otwinowski & Minor, 1997)'
_computing_molecular_graphics 'ORTEP-3 for Windows (Farrugia, 1997) and Mercury (Macrae <i>et al.</i>, 2006)'
_computing_publication_material 'PARST95 (Nardelli, 1995)'
_computing_structure_refinement 'SHELXL97 (Sheldrick, 2008)'
_computing_structure_solution 'SHELXS97 (Sheldrick, 2008)'
_diffrn_ambient_temperature 294
_diffrn_measured_fraction_theta_full 0.989
_diffrn_measured_fraction_theta_max 0.989
_diffrn_measurement_device '95mm CCD camera on \k-goniostat'
_diffrn_measurement_device_type 'Nonius KappaCCD'
_diffrn_measurement_method 'CCD rotation images, thick slices'
_diffrn_radiation_monochromator graphite
_diffrn_radiation_source 'fine-focus sealed tube'
_diffrn_radiation_type MoK\a
_diffrn_radiation_wavelength 0.71073
_diffrn_reflns_av_R_equivalents 0.087
_diffrn_reflns_av_sigmaI/netI 0.052
_diffrn_reflns_limit_h_max 8
_diffrn_reflns_limit_h_min -9
_diffrn_reflns_limit_k_max 10
_diffrn_reflns_limit_k_min -10
_diffrn_reflns_limit_l_max 10
_diffrn_reflns_limit_l_min -10
_diffrn_reflns_number 7824
_diffrn_reflns_theta_full 27.52
_diffrn_reflns_theta_max 27.52
_diffrn_reflns_theta_min 2.58
_diffrn_standards_decay_% 0
_diffrn_standards_interval_time 0
_diffrn_standards_number 0
_exptl_absorpt_coefficient_mu 0.122
_exptl_absorpt_correction_type none
_exptl_crystal_colour colourless
_exptl_crystal_density_diffrn 1.460
_exptl_crystal_density_method 'not measured'
_exptl_crystal_description prism
_exptl_crystal_F_000 192
_exptl_crystal_size_max 0.12
_exptl_crystal_size_mid 0.02
_exptl_crystal_size_min 0.02
_refine_diff_density_max 0.305
_refine_diff_density_min -0.293
_refine_ls_extinction_method none
_refine_ls_goodness_of_fit_ref 1.068
_refine_ls_hydrogen_treatment constr
_refine_ls_matrix_type full
_refine_ls_number_parameters 118
_refine_ls_number_reflns 1922
_refine_ls_number_restraints 0
_refine_ls_restrained_S_all 1.068
_refine_ls_R_factor_all 0.0672
_refine_ls_R_factor_gt 0.0505
_refine_ls_shift/su_max 0.000
_refine_ls_shift/su_mean 0.000
_refine_ls_structure_factor_coef Fsqd
_refine_ls_weighting_details 'calc w=1/[\s^2^(Fo^2^)+(0.0832P)^2^+0.0432P] where P=(Fo^2^+2Fc^2^)/3'
_refine_ls_weighting_scheme calc
_refine_ls_wR_factor_gt 0.1327
_refine_ls_wR_factor_ref 0.1489
_reflns_number_gt 1443
_reflns_number_total 1922
_reflns_threshold_expression I>2\s(I)
_cod_data_source_file lh2920.cif
_cod_data_source_block I
_cod_original_cell_volume 419.04(3)
_cod_database_code 2223904
_cod_database_fobs_code 2223904

loop_
_symmetry_equiv_pos_as_xyz
'x, y, z'
'-x, -y, -z'

loop_
_atom_site_type_symbol
_atom_site_label
_atom_site_fract_x
_atom_site_fract_y
_atom_site_fract_z
_atom_site_U_iso_or_equiv
_atom_site_adp_type
_atom_site_calc_flag
_atom_site_refinement_flags
_atom_site_occupancy
_atom_site_disorder_assembly
_atom_site_disorder_group
O O4 0.06367(15) 0.14005(15) 0.66024(12) 0.0409(3) Uani d . 1 . .
O O2 0.71272(18) 0.03156(19) 0.86710(14) 0.0507(4) Uani d . 1 . .
O O1 0.71448(18) 0.2024(2) 0.59326(14) 0.0592(4) Uani d . 1 . .
H H1 0.8224 0.1913 0.6157 0.089 Uiso calc R 1 . .
O O3 0.0768(2) 0.3167(2) 0.39170(14) 0.0587(4) Uani d . 1 . .
N N1 0.8197(2) 0.25796(19) 0.13620(16) 0.0466(4) Uani d . 1 . .
H H9 0.8473 0.1397 0.2063 0.056 Uiso calc R 1 . .
N N2 0.8081(2) 0.4960(2) -0.09082(16) 0.0443(4) Uani d . 1 . .
H H8 0.8267 0.5605 -0.1937 0.053 Uiso calc R 1 . .
C C2 0.4385(2) 0.1246(2) 0.70462(18) 0.0380(4) Uani d . 1 . .
H H2 0.3770 0.0624 0.7974 0.046 Uiso calc R 1 . .
C C4 0.1475(2) 0.2259(2) 0.53479(17) 0.0365(4) Uani d . 1 . .
C C1 0.6358(2) 0.1144(2) 0.72978(18) 0.0373(4) Uani d . 1 . .
C C3 0.3458(2) 0.2155(2) 0.56046(18) 0.0415(4) Uani d . 1 . .
H H3 0.4073 0.2778 0.4678 0.050 Uiso calc R 1 . .
C C5 0.8781(3) 0.3027(2) -0.0231(2) 0.0475(4) Uani d . 1 . .
H H5 0.9560 0.2119 -0.0781 0.057 Uiso calc R 1 . .
C C6 0.7006(3) 0.5786(2) 0.0293(2) 0.0493(4) Uani d . 1 . .
H H6 0.6342 0.7135 0.0147 0.059 Uiso calc R 1 . .
C C7 0.7089(3) 0.4285(3) 0.1717(2) 0.0485(4) Uani d . 1 . .
H H7 0.6500 0.4391 0.2751 0.058 Uiso calc R 1 . .

loop_
_atom_site_aniso_label
_atom_site_aniso_U_11
_atom_site_aniso_U_22
_atom_site_aniso_U_33
_atom_site_aniso_U_12
_atom_site_aniso_U_13
_atom_site_aniso_U_23
O4 0.0376(6) 0.0512(6) 0.0305(6) -0.0243(5) -0.0008(4) 0.0002(5)
O2 0.0456(7) 0.0681(8) 0.0344(6) -0.0282(6) -0.0079(5) -0.0006(5)
O1 0.0435(7) 0.0886(9) 0.0388(7) -0.0404(7) -0.0064(5) 0.0083(6)
O3 0.0548(8) 0.0869(9) 0.0302(6) -0.0419(7) -0.0100(5) 0.0079(6)
N1 0.0564(9) 0.0408(7) 0.0368(7) -0.0217(7) -0.0059(6) 0.0006(5)
N2 0.0499(8) 0.0517(8) 0.0288(6) -0.0259(7) -0.0019(6) -0.0012(5)
C2 0.0358(8) 0.0450(8) 0.0334(7) -0.0207(7) 0.0019(6) -0.0072(6)
C4 0.0369(8) 0.0428(7) 0.0278(7) -0.0196(6) -0.0013(6) -0.0033(6)
C1 0.0354(8) 0.0427(7) 0.0317(7) -0.0180(6) -0.0013(6) -0.0051(6)
C3 0.0380(8) 0.0550(9) 0.0317(7) -0.0264(7) 0.0010(6) -0.0042(6)
C5 0.0506(10) 0.0498(9) 0.0401(9) -0.0181(8) -0.0011(7) -0.0127(7)
C6 0.0584(11) 0.0412(8) 0.0431(9) -0.0182(8) -0.0011(8) -0.0079(7)
C7 0.0554(10) 0.0546(9) 0.0341(8) -0.0233(8) 0.0028(7) -0.0109(7)

loop_
_atom_type_symbol
_atom_type_description
_atom_type_scat_dispersion_real
_atom_type_scat_dispersion_imag
_atom_type_scat_source
C C 0.0033 0.0016 'International Tables Vol C Tables 4.2.6.8 and 6.1.1.4'
H H 0.0000 0.0000 'International Tables Vol C Tables 4.2.6.8 and 6.1.1.4'
N N 0.0061 0.0033 'International Tables Vol C Tables 4.2.6.8 and 6.1.1.4'
O O 0.0106 0.0060 'International Tables Vol C Tables 4.2.6.8 and 6.1.1.4'

loop_
_geom_angle_atom_site_label_1
_geom_angle_atom_site_label_2
_geom_angle_atom_site_label_3
_geom_angle_site_symmetry_1
_geom_angle_site_symmetry_3
_geom_angle
_geom_angle_publ_flag
C1 O1 H1 . . 109.5 ?
C5 N1 C7 . . 109.00(14) ?
C5 N1 H9 . . 125.5 ?
C7 N1 H9 . . 125.5 ?
C5 N2 C6 . . 108.60(13) ?
C5 N2 H8 . . 125.7 ?
C6 N2 H8 . . 125.7 ?
C3 C2 C1 . . 124.31(14) ?
C3 C2 H2 . . 117.8 ?
C1 C2 H2 . . 117.8 ?
O3 C4 O4 . . 124.23(14) ?
O3 C4 C3 . . 117.70(13) ?
O4 C4 C3 . . 118.06(12) ?
O2 C1 O1 . . 124.20(13) ?
O2 C1 C2 . . 121.36(13) ?
O1 C1 C2 . . 114.43(12) ?
C2 C3 C4 . . 124.42(14) ?
C2 C3 H3 . . 117.8 ?
C4 C3 H3 . . 117.8 ?
N2 C5 N1 . . 108.58(15) ?
N2 C5 H5 . . 125.7 ?
N1 C5 H5 . . 125.7 ?
C7 C6 N2 . . 107.01(15) ?
C7 C6 H6 . . 126.5 ?
N2 C6 H6 . . 126.5 ?
C6 C7 N1 . . 106.81(15) ?
C6 C7 H7 . . 126.6 ?
N1 C7 H7 . . 126.6 ?

loop_
_geom_bond_atom_site_label_1
_geom_bond_atom_site_label_2
_geom_bond_site_symmetry_2
_geom_bond_distance
_geom_bond_publ_flag
O4 C4 . 1.2664(17) ?
O2 C1 . 1.2109(18) ?
O1 C1 . 1.3084(17) ?
O1 H1 . 0.8200 ?
O3 C4 . 1.2363(17) ?
N1 C5 . 1.317(2) ?
N1 C7 . 1.356(2) ?
N1 H9 . 0.8600 ?
N2 C5 . 1.307(2) ?
N2 C6 . 1.368(2) ?
N2 H8 . 0.8600 ?
C2 C3 . 1.310(2) ?
C2 C1 . 1.489(2) ?
C2 H2 . 0.9300 ?
C4 C3 . 1.497(2) ?
C3 H3 . 0.9300 ?
C5 H5 . 0.9300 ?
C6 C7 . 1.339(2) ?
C6 H6 . 0.9300 ?
C7 H7 . 0.9300 ?

loop_
_geom_hbond_atom_site_label_D
_geom_hbond_atom_site_label_H
_geom_hbond_atom_site_label_A
_geom_hbond_site_symmetry_A
_geom_hbond_distance_DH
_geom_hbond_distance_HA
_geom_hbond_distance_DA
_geom_hbond_angle_DHA
O1 H1 O4 1_655 0.82 1.75 2.5699(16) 173.2
N2 H8 O3 2_665 0.86 1.82 2.6600(18) 166.1
N1 H9 O4 2_656 0.86 1.94 2.7969(16) 171.7

loop_
_geom_torsion_atom_site_label_1
_geom_torsion_atom_site_label_2
_geom_torsion_atom_site_label_3
_geom_torsion_atom_site_label_4
_geom_torsion_site_symmetry_1
_geom_torsion_site_symmetry_2
_geom_torsion_site_symmetry_3
_geom_torsion_site_symmetry_4
_geom_torsion
_geom_torsion_publ_flag
C3 C2 C1 O2 . . . . 178.47(16) ?
C3 C2 C1 O1 . . . . -1.1(2) ?
C1 C2 C3 C4 . . . . 179.96(13) ?
O3 C4 C3 C2 . . . . -179.96(16) ?
O4 C4 C3 C2 . . . . -0.5(2) ?
C6 N2 C5 N1 . . . . -0.09(19) ?
C7 N1 C5 N2 . . . . -0.12(19) ?
C5 N2 C6 C7 . . . . 0.27(19) ?
N2 C6 C7 N1 . . . . -0.33(19) ?
C5 N1 C7 C6 . . . . 0.3(2) ?

loop_
_cod_related_entry_id
_cod_related_entry_database
_cod_related_entry_code
1 ChemSpider 10654622
